data_7219694
loop_
_publ_author_name
'Zhang, Lina'
'Zhang, Chao'
'Zhang, Bin'
'Du, Chenxia'
'Hou, Hongwei'

_publ_section_title
;
 Two series of pH-dependent lanthanide complexes showing solvent-induced
 single crystal to single crystal transformation, sorption and
 luminescence properties
;
_journal_issue 14
_journal_name_full CrystEngComm
_journal_page_first 2837
_journal_paper_doi 10.1039/C5CE00263J
_journal_volume 17
_journal_year 2015
_chemical_formula_moiety 'C73.5 H53 N1.5 O22 Tb2, C3 H6 N O, C3 H7 N O'
_chemical_formula_sum 'C79.5 H71.5 N3.5 O24 Tb2'
_chemical_formula_weight 1777.19
_chemical_name_systematic
;
 ? 
;
_space_group_crystal_system monoclinic
_space_group_IT_number 14
_space_group_name_Hall '-P 2ybc'
_space_group_name_H-M_alt 'P 1 21/c 1'
_symmetry_space_group_name_Hall '-P 2ybc'
_symmetry_space_group_name_H-M 'P 1 21/c 1'
_atom_sites_solution_hydrogens geom
_atom_sites_solution_primary direct
_atom_sites_solution_secondary difmap
_audit_creation_date 2014-12-13
_audit_creation_method
;
Olex2 1.2
(compiled 2012.05.09 svn.r2324, GUI svn.r4862)
;
_audit_update_record
;
2015-01-16 deposited with the CCDC.
2015-03-02 downloaded from the CCDC.
;
_cell_angle_alpha 90.00
_cell_angle_beta 107.034(2)
_cell_angle_gamma 90.00
_cell_formula_units_Z 4
_cell_length_a 14.0878(3)
_cell_length_b 29.4702(7)
_cell_length_c 18.4237(4)
_cell_measurement_reflns_used 10302
_cell_measurement_temperature 291(2)
_cell_measurement_theta_max 29.2273
_cell_measurement_theta_min 2.8986
_cell_volume 7313.4(3)
_computing_cell_refinement
;
CrysAlisPro, Agilent Technologies,
Version 1.171.36.21 (release 14-08-2012 CrysAlis171 .NET)
(compiled Sep 14 2012,17:21:16)
;
_computing_data_collection
;
CrysAlisPro, Agilent Technologies,
Version 1.171.36.21 (release 14-08-2012 CrysAlis171 .NET)
(compiled Sep 14 2012,17:21:16)
;
_computing_data_reduction
;
CrysAlisPro, Agilent Technologies,
Version 1.171.36.21 (release 14-08-2012 CrysAlis171 .NET)
(compiled Sep 14 2012,17:21:16)
;
_computing_molecular_graphics 'Olex2 (Dolomanov et al., 2009)'
_computing_publication_material 'Olex2 (Dolomanov et al., 2009)'
_computing_structure_refinement
;
XL, G.M. Sheldrick, Acta Cryst.
(2008). A64, 112-122
;
_computing_structure_solution
;
XS, G.M. Sheldrick, Acta Cryst.
(2008). A64, 112-122
;
_diffrn_ambient_temperature 291.15
_diffrn_detector_area_resol_mean 16.2312
_diffrn_measured_fraction_theta_full 0.991
_diffrn_measured_fraction_theta_max 0.991
_diffrn_measurement_details
;
  1 omega  -24.00    5.00   1.0000   54.8200
omega____ theta____ kappa____ phi______ frames
    -      -17.1323  -99.0000   30.0000 29

  2 omega  -13.00   25.00   1.0000   54.8200
omega____ theta____ kappa____ phi______ frames
    -      -17.1323  -99.0000 -150.0000 38

  3 omega   32.00   80.00   1.0000   54.8200
omega____ theta____ kappa____ phi______ frames
    -       19.7104 -178.0000   90.0000 48

  4 omega  -38.00   79.00   1.0000   54.8200
omega____ theta____ kappa____ phi______ frames
    -       19.7104    0.0000    0.0000 117
;
_diffrn_measurement_device_type 'Xcalibur, Eos, Gemini'
_diffrn_measurement_method '\w scans'
_diffrn_orient_matrix_UB_11 -0.0320665000
_diffrn_orient_matrix_UB_12 -0.0173461000
_diffrn_orient_matrix_UB_13 -0.0199735000
_diffrn_orient_matrix_UB_21 -0.0411708000
_diffrn_orient_matrix_UB_22 0.0148196000
_diffrn_orient_matrix_UB_23 -0.0054474000
_diffrn_orient_matrix_UB_31 0.0070450000
_diffrn_orient_matrix_UB_32 0.0076850000
_diffrn_orient_matrix_UB_33 -0.0345276000
_diffrn_radiation_monochromator graphite
_diffrn_radiation_type 'Mo K\a'
_diffrn_radiation_wavelength 0.7107
_diffrn_reflns_av_R_equivalents 0.0369
_diffrn_reflns_av_unetI/netI 0.0668
_diffrn_reflns_limit_h_max 10
_diffrn_reflns_limit_h_min -17
_diffrn_reflns_limit_k_max 37
_diffrn_reflns_limit_k_min -35
_diffrn_reflns_limit_l_max 23
_diffrn_reflns_limit_l_min -22
_diffrn_reflns_number 31944
_diffrn_reflns_theta_full 26.73
_diffrn_reflns_theta_max 26.73
_diffrn_reflns_theta_min 2.99
_diffrn_source 'Enhance (Mo) X-ray Source'
_diffrn_source_current n/a
_diffrn_source_voltage n/a
_exptl_absorpt_coefficient_mu 2.002
_exptl_absorpt_correction_T_max 0.74580
_exptl_absorpt_correction_T_min 0.67933
_exptl_absorpt_correction_type multi-scan
_exptl_absorpt_process_details
;
CrysAlisPro, Agilent Technologies,
Version 1.171.36.21 (release 14-08-2012 CrysAlis171 .NET)
(compiled Sep 14 2012,17:21:16)
Empirical absorption correction using spherical harmonics,
 implemented in SCALE3 ABSPACK scaling algorithm.
;
_exptl_crystal_colour 'pale yellow'
_exptl_crystal_density_diffrn 1.610
_exptl_crystal_density_method 'not measured'
_exptl_crystal_description prismatic
_exptl_crystal_F_000 3558
_exptl_crystal_size_max 0.20
_exptl_crystal_size_mid 0.20
_exptl_crystal_size_min 0.15
_refine_diff_density_max 1.119
_refine_diff_density_min -0.670
_refine_diff_density_rms 0.104
_refine_ls_extinction_method none
_refine_ls_goodness_of_fit_ref 0.996
_refine_ls_hydrogen_treatment noref
_refine_ls_matrix_type full
_refine_ls_number_parameters 1006
_refine_ls_number_reflns 15387
_refine_ls_number_restraints 85
_refine_ls_restrained_S_all 1.009
_refine_ls_R_factor_all 0.0658
_refine_ls_R_factor_gt 0.0387
_refine_ls_shift/su_max 0.026
_refine_ls_shift/su_mean 0.004
_refine_ls_structure_factor_coef Fsqd
_refine_ls_weighting_details 'calc w=1/[\s^2^(Fo^2^)+(0.0356P)^2^+0.0000P] where P=(Fo^2^+2Fc^2^)/3'
_refine_ls_weighting_scheme calc
_refine_ls_wR_factor_gt 0.0787
_refine_ls_wR_factor_ref 0.0872
_reflns_number_gt 11260
_reflns_number_total 15387
_reflns_threshold_expression >2sigma(I)
_cod_data_source_file c5ce00263j2.cif
_cod_data_source_block Tb-p21c
_cod_depositor_comments 'Adding full bibliography for 7219688--7219700.cif.'
_cod_original_formula_sum 'C79.50 H71.5 N3.50 O24 Tb2'
_cod_database_code 7219694
_chemical_oxdiff_formula C30H30O6N2Tb2
_reflns_odcompleteness_completeness 99.84
_reflns_odcompleteness_iscentric 1
_reflns_odcompleteness_theta 26.32
_olex2_submission_special_instructions 'No special instructions were received'

loop_
_space_group_symop_id
_space_group_symop_operation_xyz
1 'x, y, z'
2 '-x, y+1/2, -z+1/2'
3 '-x, -y, -z'
4 'x, -y-1/2, z-1/2'

loop_
_atom_site_label
_atom_site_type_symbol
_atom_site_fract_x
_atom_site_fract_y
_atom_site_fract_z
_atom_site_U_iso_or_equiv
_atom_site_adp_type
_atom_site_occupancy
_atom_site_symmetry_multiplicity
_atom_site_calc_flag
_atom_site_refinement_flags
_atom_site_disorder_assembly
_atom_site_disorder_group
Tb1 Tb 0.313139(9) 0.743645(5) 0.678142(7) 0.02092(4) Uani 1 1 d U . .
Tb2 Tb 0.173202(9) 0.670476(5) 0.826499(8) 0.02284(4) Uani 1 1 d U . .
O1 O 0.29875(15) 0.81640(7) 0.61125(11) 0.0360(6) Uani 1 1 d . . .
O24 O 0.2089(4) 0.63549(18) 0.4974(4) 0.179(3) Uiso 0.734(5) 1 d PD A 1
O2 O 0.41288(15) 0.81322(7) 0.72161(11) 0.0333(6) Uani 1 1 d . . .
O3 O 0.54219(16) 0.87624(8) 0.76377(11) 0.0397(6) Uani 1 1 d . . .
H3 H 0.5124 0.8527 0.7663 0.060 Uiso 1 1 calc R . .
O4 O 0.31008(16) 0.66474(7) 0.67741(11) 0.0379(6) Uani 1 1 d . . .
O5 O 0.25140(15) 0.62426(7) 0.75682(11) 0.0378(6) Uani 1 1 d . . .
O6 O 0.27303(16) 0.53831(8) 0.76491(14) 0.0571(7) Uani 1 1 d . . .
H6 H 0.2552 0.5635 0.7748 0.086 Uiso 1 1 calc R . .
O7 O 0.34482(14) 0.68224(8) 0.87700(12) 0.0409(7) Uani 1 1 d . . .
O8 O 0.40708(15) 0.72299(8) 0.80017(11) 0.0380(6) Uani 1 1 d U . .
O9 O 0.59118(15) 0.74164(9) 0.83572(11) 0.0497(7) Uani 1 1 d . . .
H9 H 0.5344 0.7388 0.8076 0.074 Uiso 1 1 calc R . .
O10 O 0.11492(17) 0.69551(9) 0.70318(12) 0.0492(7) Uani 1 1 d . . .
O11 O 0.14057(14) 0.74126(8) 0.61619(12) 0.0421(7) Uani 1 1 d . . .
O12 O -0.01258(14) 0.77173(8) 0.51053(12) 0.0381(6) Uani 1 1 d . . .
H12 H 0.0423 0.7736 0.5418 0.057 Uiso 1 1 calc R . .
O13 O 0.17471(16) 0.74842(7) 0.83614(11) 0.0375(6) Uani 1 1 d . . .
O14 O 0.24125(14) 0.78559(7) 0.75778(11) 0.0357(6) Uani 1 1 d U . .
O15 O 0.24668(15) 0.87394(8) 0.77308(13) 0.0450(6) Uani 1 1 d . . .
H15 H 0.2610 0.8496 0.7573 0.068 Uiso 1 1 calc R . .
O16 O 0.16273(15) 0.60031(7) 0.89095(11) 0.0379(6) Uani 1 1 d . . .
O17 O 0.06149(15) 0.60498(8) 0.77554(11) 0.0372(6) Uani 1 1 d . . .
O18 O -0.05028(16) 0.53807(8) 0.71584(11) 0.0395(6) Uani 1 1 d . . .
H18 H -0.0253 0.5634 0.7196 0.059 Uiso 1 1 calc R . .
O19 O 0.28530(17) 0.72423(8) 0.54294(11) 0.0448(7) Uani 1 1 d DU . .
O20 O 0.01159(15) 0.68706(9) 0.84293(13) 0.0498(7) Uani 1 1 d U . .
H20A H 0.0176 0.6972 0.8890 0.075 Uiso 1 1 d R . .
H20B H -0.0254 0.6625 0.8359 0.075 Uiso 1 1 d R . .
O21 O 0.19421(15) 0.69325(8) 0.95869(10) 0.0393(6) Uani 1 1 d . . .
H21A H 0.2001 0.7223 0.9630 0.059 Uiso 1 1 d R . .
H21B H 0.2469 0.6808 0.9879 0.059 Uiso 1 1 d R . .
O22 O 0.46963(15) 0.73228(9) 0.65847(12) 0.0474(7) Uani 1 1 d . . .
O23 O 0.1674(2) 0.35371(12) 0.19604(17) 0.0830(11) Uani 1 1 d . . .
N1 N 0.6322(2) 0.72811(12) 0.66573(16) 0.0517(8) Uani 1 1 d U . .
N2 N 0.3742(5) 0.6817(3) 0.4766(4) 0.103(2) Uani 0.50 1 d PDU . .
N3 N 0.2686(2) 0.41221(12) 0.19215(18) 0.0631(10) Uani 1 1 d . . .
N4 N 0.1393(3) 0.57372(14) 0.5242(2) 0.1152(16) Uiso 1 1 d D A .
C1 C 0.3712(2) 0.83486(10) 0.66159(16) 0.0268(8) Uani 1 1 d . . .
C1B C 0.5490(5) 0.4751(3) 0.5930(4) 0.0467(14) Uani 0.490(3) 1 d PU B 1
H1B H 0.5743 0.4492 0.5765 0.056 Uiso 0.490(3) 1 calc PR B 1
C2 C 0.4060(2) 0.88112(10) 0.64866(15) 0.0269(8) Uani 1 1 d . . .
C3 C 0.3564(2) 0.90567(11) 0.58538(16) 0.0323(9) Uani 1 1 d . . .
H3A H 0.3012 0.8930 0.5506 0.039 Uiso 1 1 calc R . .
C4 C 0.3869(2) 0.94911(11) 0.57210(17) 0.0352(9) Uani 1 1 d . . .
C5 C 0.3354(2) 0.97386(11) 0.50697(19) 0.0460(10) Uani 1 1 d D . .
H5 H 0.2831 0.9602 0.4706 0.055 Uiso 1 1 calc R . .
C6 C 0.3608(3) 1.01744(12) 0.4962(2) 0.0522(11) Uani 1 1 d D . .
H6A H 0.3234 1.0342 0.4549 0.063 Uiso 1 1 calc R . .
C7 C 0.4435(3) 1.03644(12) 0.54810(19) 0.0508(11) Uani 1 1 d U . .
H7 H 0.4622 1.0658 0.5402 0.061 Uiso 1 1 calc R . .
C8 C 0.4975(2) 1.01323(12) 0.60994(17) 0.0409(9) Uani 1 1 d U . .
H8 H 0.5533 1.0268 0.6427 0.049 Uiso 1 1 calc R . .
C9 C 0.4712(2) 0.96891(11) 0.62577(16) 0.0303(8) Uani 1 1 d . . .
C10 C 0.5240(2) 0.94329(10) 0.69094(16) 0.0278(8) Uani 1 1 d . . .
C11 C 0.4905(2) 0.90042(11) 0.70187(16) 0.0276(8) Uani 1 1 d . . .
C12 C 0.3004(2) 0.62813(11) 0.70917(16) 0.0293(8) Uani 1 1 d . . .
C13 C 0.3498(2) 0.58619(11) 0.69199(15) 0.0282(8) Uani 1 1 d U B .
C14 C 0.3374(2) 0.54300(11) 0.72240(17) 0.0324(8) Uani 1 1 d . . .
C15 C 0.3904(2) 0.50557(11) 0.71315(16) 0.0294(8) Uani 1 1 d . . .
C16 C 0.4540(2) 0.50913(12) 0.66739(17) 0.0365(9) Uani 1 1 d . . .
C17 C 0.5088(3) 0.47068(13) 0.65301(19) 0.0496(10) Uani 1 1 d U B .
H17A H 0.4887 0.4416 0.6612 0.059 Uiso 0.510(3) 1 calc PR B 2
H17 H 0.5169 0.4444 0.6822 0.059 Uiso 0.490(3) 1 calc PR B 1
C18A C 0.5940(5) 0.4765(3) 0.6262(4) 0.0467(14) Uani 0.510(3) 1 d PU B 2
H18A H 0.6350 0.4520 0.6247 0.056 Uiso 0.510(3) 1 calc PR B 2
C19 C 0.5539(5) 0.5145(3) 0.5570(4) 0.0513(9) Uani 0.490(3) 1 d PU B 1
H19 H 0.5904 0.5159 0.5223 0.062 Uiso 0.490(3) 1 calc PR B 1
C19A C 0.6144(5) 0.5195(3) 0.6025(4) 0.0513(9) Uani 0.510(3) 1 d PU B 2
H19A H 0.6661 0.5231 0.5811 0.062 Uiso 0.510(3) 1 calc PR B 2
C20 C 0.5062(5) 0.5520(3) 0.5708(4) 0.0509(7) Uani 0.490(3) 1 d PU B 1
H20 H 0.5076 0.5786 0.5440 0.061 Uiso 0.490(3) 1 calc PR B 1
C20A C 0.5590(5) 0.5563(3) 0.6106(4) 0.0509(7) Uani 0.510(3) 1 d PU B 2
H20C H 0.5735 0.5845 0.5937 0.061 Uiso 0.510(3) 1 calc PR B 2
C21 C 0.4534(6) 0.5507(3) 0.6271(4) 0.0474(8) Uani 0.490(3) 1 d PU B 1
C21A C 0.4787(6) 0.5528(3) 0.6444(4) 0.0474(8) Uani 0.510(3) 1 d PU B 2
C22 C 0.4150(3) 0.58929(12) 0.64988(19) 0.0466(10) Uani 1 1 d U . .
H22 H 0.4336 0.6177 0.6366 0.056 Uiso 0.490(3) 1 calc PR B 1
H22A H 0.4178 0.6161 0.6240 0.056 Uiso 0.510(3) 1 calc PR B 2
C23 C 0.6191(2) 0.96121(11) 0.74698(17) 0.0314(8) Uani 1 1 d . . .
H23A H 0.6444 0.9382 0.7854 0.038 Uiso 1 1 calc R . .
H23B H 0.6681 0.9654 0.7200 0.038 Uiso 1 1 calc R . .
C24 C 0.4160(2) 0.70008(11) 0.86027(17) 0.0322(9) Uani 1 1 d U . .
C25 C 0.5196(2) 0.69500(11) 0.91444(16) 0.0290(8) Uani 1 1 d . . .
C26 C 0.5334(2) 0.66923(11) 0.97819(16) 0.0293(8) Uani 1 1 d . . .
H26 H 0.4786 0.6564 0.9889 0.035 Uiso 1 1 calc R . .
C27 C 0.6294(2) 0.66164(11) 1.02839(16) 0.0298(8) Uani 1 1 d . . .
C28 C 0.6450(2) 0.63340(12) 1.09213(17) 0.0395(10) Uani 1 1 d . . .
H28 H 0.5904 0.6206 1.1031 0.047 Uiso 1 1 calc R . .
C29 C 0.7373(3) 0.62418(13) 1.13812(18) 0.0470(11) Uani 1 1 d . . .
H29 H 0.7455 0.6056 1.1803 0.056 Uiso 1 1 calc R . .
C30 C 0.8202(2) 0.64279(13) 1.12166(17) 0.0436(10) Uani 1 1 d . . .
H30 H 0.8837 0.6360 1.1525 0.052 Uiso 1 1 calc R . .
C31 C 0.8084(2) 0.67078(11) 1.06058(17) 0.0334(9) Uani 1 1 d . . .
H31 H 0.8644 0.6829 1.0508 0.040 Uiso 1 1 calc R . .
C32 C 0.7132(2) 0.68194(11) 1.01157(15) 0.0267(8) Uani 1 1 d . . .
C33 C 0.69821(19) 0.71089(11) 0.94788(15) 0.0251(8) Uani 1 1 d . . .
C34 C 0.6027(2) 0.71585(11) 0.89904(15) 0.0293(8) Uani 1 1 d . . .
C35 C 0.0846(2) 0.71495(11) 0.64030(17) 0.0324(9) Uani 1 1 d . . .
C36 C -0.0171(2) 0.70680(11) 0.59087(15) 0.0287(8) Uani 1 1 d . . .
C37 C -0.0677(2) 0.66956(12) 0.60318(17) 0.0362(9) Uani 1 1 d . . .
H37 H -0.0389 0.6511 0.6447 0.043 Uiso 1 1 calc R . .
C38 C -0.1618(2) 0.65830(12) 0.55519(17) 0.0359(9) Uani 1 1 d . . .
C39 C -0.2074(2) 0.61595(13) 0.5607(2) 0.0522(11) Uani 1 1 d . . .
H39 H -0.1761 0.5955 0.5985 0.063 Uiso 1 1 calc R . .
C40 C -0.2965(3) 0.60523(15) 0.5110(2) 0.0652(12) Uani 1 1 d . . .
H40 H -0.3248 0.5770 0.5135 0.078 Uiso 1 1 calc R . .
C41 C -0.3451(3) 0.63623(14) 0.4567(2) 0.0582(12) Uani 1 1 d . . .
H41 H -0.4070 0.6288 0.4240 0.070 Uiso 1 1 calc R . .
C42 C -0.3054(2) 0.67719(13) 0.44974(19) 0.0432(10) Uani 1 1 d . . .
H42 H -0.3406 0.6974 0.4129 0.052 Uiso 1 1 calc R . .
C43 C -0.2103(2) 0.68971(11) 0.49804(16) 0.0283(8) Uani 1 1 d . . .
C44 C -0.16190(19) 0.73030(11) 0.48767(15) 0.0253(8) Uani 1 1 d . . .
C45 C -0.06331(19) 0.73616(11) 0.52893(15) 0.0258(8) Uani 1 1 d . . .
C46 C 0.7852(2) 0.73388(11) 0.92979(15) 0.0288(8) Uani 1 1 d . . .
H46A H 0.7614 0.7481 0.8803 0.035 Uiso 1 1 calc R . .
H46B H 0.8330 0.7108 0.9266 0.035 Uiso 1 1 calc R . .
C47 C 0.1859(2) 0.78369(11) 0.80074(16) 0.0267(7) Uani 1 1 d U . .
C48 C 0.1317(2) 0.82492(10) 0.80993(16) 0.0285(8) Uani 1 1 d . . .
C49 C 0.0455(2) 0.82139(12) 0.83078(17) 0.0365(9) Uani 1 1 d . . .
H49 H 0.0254 0.7928 0.8417 0.044 Uiso 1 1 calc R . .
C50 C -0.0126(2) 0.85877(12) 0.83626(17) 0.0366(9) Uani 1 1 d . . .
C51 C -0.1018(2) 0.85461(14) 0.8576(2) 0.0558(11) Uani 1 1 d . . .
H51 H -0.1222 0.8260 0.8685 0.067 Uiso 1 1 calc R . .
C52 C -0.1570(3) 0.89114(15) 0.8624(2) 0.0637(12) Uani 1 1 d . . .
H52 H -0.2153 0.8876 0.8758 0.076 Uiso 1 1 calc R . .
C53 C -0.1267(3) 0.93402(14) 0.84739(19) 0.0535(11) Uani 1 1 d . . .
H53 H -0.1652 0.9591 0.8509 0.064 Uiso 1 1 calc R . .
C54 C -0.0412(2) 0.94004(12) 0.82744(18) 0.0423(10) Uani 1 1 d . . .
H54 H -0.0217 0.9692 0.8189 0.051 Uiso 1 1 calc R . .
C55 C 0.0180(2) 0.90264(11) 0.81963(16) 0.0316(8) Uani 1 1 d . . .
C56 C 0.1055(2) 0.90749(11) 0.79648(16) 0.0295(8) Uani 1 1 d . . .
C57 C 0.1594(2) 0.86915(11) 0.79302(17) 0.0304(8) Uani 1 1 d . . .
C58 C 0.0948(2) 0.58322(11) 0.83812(17) 0.0313(8) Uani 1 1 d . . .
C59 C 0.0523(2) 0.53790(11) 0.84597(16) 0.0287(8) Uani 1 1 d . . .
C60 C 0.0833(2) 0.51525(11) 0.91389(17) 0.0361(9) Uani 1 1 d . . .
H60 H 0.1317 0.5284 0.9539 0.043 Uiso 1 1 calc R . .
C61 C 0.0442(2) 0.47279(12) 0.92511(17) 0.0376(9) Uani 1 1 d . . .
C62 C 0.0784(3) 0.44941(13) 0.99554(19) 0.0499(11) Uani 1 1 d . . .
H62 H 0.1297 0.4617 1.0345 0.060 Uiso 1 1 calc R . .
C63 C 0.0369(3) 0.40910(14) 1.0066(2) 0.0580(12) Uani 1 1 d . . .
H63 H 0.0615 0.3933 1.0519 0.070 Uiso 1 1 calc R . .
C64 C -0.0426(3) 0.39198(13) 0.9491(2) 0.0547(11) Uani 1 1 d . . .
H64 H -0.0731 0.3654 0.9578 0.066 Uiso 1 1 calc R . .
C65 C -0.0772(2) 0.41284(12) 0.88063(18) 0.0396(9) Uani 1 1 d . . .
H65 H -0.1307 0.4004 0.8437 0.048 Uiso 1 1 calc R . .
C66 C -0.0327(2) 0.45349(11) 0.86476(17) 0.0308(8) Uani 1 1 d . . .
C67 C -0.0629(2) 0.47572(11) 0.79276(16) 0.0292(8) Uani 1 1 d . . .
C68 C -0.0203(2) 0.51655(11) 0.78546(16) 0.0299(8) Uani 1 1 d . . .
C69 C 0.1370(2) 0.95330(11) 0.77413(17) 0.0330(8) Uani 1 1 d . . .
H69A H 0.1492 0.9735 0.8175 0.040 Uiso 1 1 calc R . .
H69B H 0.1992 0.9496 0.7622 0.040 Uiso 1 1 calc R . .
C70 C 0.5539(2) 0.74929(14) 0.67037(19) 0.0455(10) Uani 1 1 d . . .
H70 H 0.5610 0.7798 0.6837 0.055 Uiso 1 1 calc R . .
C71 C 0.6266(3) 0.68071(16) 0.6458(3) 0.0837(13) Uani 1 1 d U . .
H71A H 0.6022 0.6776 0.5916 0.126 Uiso 1 1 calc R . .
H71B H 0.5824 0.6655 0.6687 0.126 Uiso 1 1 calc R . .
H71C H 0.6915 0.6674 0.6636 0.126 Uiso 1 1 calc R . .
C72 C 0.7288(3) 0.74876(16) 0.6838(2) 0.0732(14) Uani 1 1 d U . .
H72A H 0.7756 0.7305 0.7206 0.110 Uiso 1 1 calc R . .
H72B H 0.7260 0.7785 0.7044 0.110 Uiso 1 1 calc R . .
H72C H 0.7492 0.7511 0.6387 0.110 Uiso 1 1 calc R . .
C73 C 0.3119(6) 0.6918(3) 0.5177(5) 0.108(3) Uani 0.50 1 d PDU . .
C74 C 0.4263(6) 0.7132(3) 0.4636(5) 0.076(2) Uani 0.50 1 d PU . .
C75 C 0.3817(7) 0.6387(4) 0.4458(6) 0.100(3) Uani 0.50 1 d PU . .
C76 C 0.1914(3) 0.39310(18) 0.2055(2) 0.0713(15) Uani 1 1 d . . .
H76 H 0.1509 0.4118 0.2243 0.086 Uiso 1 1 calc R . .
C77 C 0.2888(4) 0.46028(18) 0.2013(3) 0.1020(19) Uani 1 1 d U . .
H77A H 0.2667 0.4749 0.1527 0.153 Uiso 1 1 calc R . .
H77B H 0.3589 0.4650 0.2228 0.153 Uiso 1 1 calc R . .
H77C H 0.2543 0.4729 0.2344 0.153 Uiso 1 1 calc R . .
C78 C 0.3361(4) 0.3863(2) 0.1631(3) 0.126(2) Uani 1 1 d U . .
H78A H 0.3277 0.3546 0.1713 0.189 Uiso 1 1 calc R . .
H78B H 0.4031 0.3951 0.1889 0.189 Uiso 1 1 calc R . .
H78C H 0.3225 0.3920 0.1097 0.189 Uiso 1 1 calc R . .
C79 C 0.1437(5) 0.61860(19) 0.5153(4) 0.194(4) Uiso 1 1 d D . .
C80 C 0.1982(4) 0.54004(17) 0.5002(3) 0.143(3) Uiso 1 1 d D . .
H80A H 0.2440 0.5265 0.5440 0.215 Uiso 1 1 calc R A .
H80B H 0.2344 0.5542 0.4695 0.215 Uiso 1 1 calc R . .
H80C H 0.1554 0.5170 0.4711 0.215 Uiso 1 1 calc R . .
C81 C 0.0666(4) 0.5640(2) 0.5630(3) 0.178(3) Uiso 1 1 d D . .
H81A H 0.0238 0.5898 0.5594 0.267 Uiso 1 1 calc R A .
H81B H 0.0997 0.5577 0.6154 0.267 Uiso 1 1 calc R . .
H81C H 0.0280 0.5381 0.5401 0.267 Uiso 1 1 calc R . .
O24A O 0.1200(10) 0.6527(2) 0.5363(8) 0.179(3) Uiso 0.266(5) 1 d PD A 2

loop_
_atom_site_aniso_label
_atom_site_aniso_U_11
_atom_site_aniso_U_22
_atom_site_aniso_U_33
_atom_site_aniso_U_23
_atom_site_aniso_U_13
_atom_site_aniso_U_12
Tb1 0.01627(6) 0.01526(8) 0.02798(7) 0.00308(6) 0.00140(5) -0.00178(6)
Tb2 0.01677(6) 0.01529(8) 0.03246(7) 0.00209(6) 0.00099(5) -0.00223(6)
O1 0.0405(12) 0.0228(13) 0.0372(11) 0.0026(10) -0.0001(9) -0.0153(11)
O2 0.0328(11) 0.0243(13) 0.0362(11) 0.0085(10) 0.0000(9) -0.0097(10)
O3 0.0422(12) 0.0215(13) 0.0475(13) 0.0066(10) 0.0008(10) -0.0102(11)
O4 0.0511(13) 0.0146(12) 0.0462(12) 0.0056(10) 0.0116(10) 0.0010(11)
O5 0.0468(12) 0.0220(13) 0.0511(12) 0.0055(10) 0.0243(10) 0.0112(11)
O6 0.0600(12) 0.0249(14) 0.1082(16) 0.0176(12) 0.0588(11) 0.0150(12)
O7 0.0162(10) 0.0471(16) 0.0526(13) 0.0038(12) -0.0008(9) -0.0077(11)
O8 0.0258(11) 0.0415(15) 0.0363(11) 0.0070(10) -0.0070(9) -0.0032(11)
O9 0.0273(11) 0.0775(19) 0.0333(11) 0.0272(12) -0.0080(9) -0.0156(13)
O10 0.0521(14) 0.0400(16) 0.0376(12) 0.0014(11) -0.0148(11) 0.0119(13)
O11 0.0181(10) 0.0471(16) 0.0516(13) 0.0039(12) -0.0047(9) -0.0012(11)
O12 0.0160(10) 0.0343(14) 0.0559(13) 0.0147(11) -0.0020(9) -0.0027(10)
O13 0.0475(13) 0.0169(12) 0.0453(12) 0.0070(10) 0.0094(10) 0.0011(11)
O14 0.0373(10) 0.0256(14) 0.0486(11) -0.0030(10) 0.0194(8) 0.0030(11)
O15 0.0390(11) 0.0237(14) 0.0844(15) 0.0096(11) 0.0369(10) 0.0064(11)
O16 0.0345(11) 0.0249(13) 0.0474(12) 0.0043(10) 0.0010(9) -0.0096(11)
O17 0.0401(12) 0.0251(13) 0.0408(12) 0.0059(10) 0.0033(9) -0.0100(11)
O18 0.0458(13) 0.0212(13) 0.0477(12) 0.0006(10) 0.0076(10) -0.0107(11)
O19 0.0607(14) 0.0382(15) 0.0359(9) -0.0020(10) 0.0150(10) 0.0050(13)
O20 0.0273(9) 0.0455(16) 0.0773(15) -0.0115(13) 0.0162(10) -0.0090(11)
O21 0.0444(12) 0.0324(14) 0.0367(11) 0.0024(10) 0.0046(9) -0.0031(12)
O22 0.0306(11) 0.0575(18) 0.0580(13) -0.0085(12) 0.0193(10) -0.0047(12)
O23 0.0514(16) 0.085(3) 0.108(2) 0.0030(19) 0.0164(15) -0.0232(18)
N1 0.0354(13) 0.0570(19) 0.0692(16) 0.0014(15) 0.0258(12) 0.0008(15)
N2 0.101(4) 0.109(4) 0.096(3) 0.002(3) 0.024(3) 0.005(3)
N3 0.0500(17) 0.051(2) 0.094(2) -0.0267(18) 0.0288(16) -0.0147(17)
C1 0.0304(14) 0.0205(18) 0.0325(15) -0.0037(13) 0.0141(12) -0.0021(14)
C1B 0.050(3) 0.038(3) 0.057(3) -0.005(2) 0.023(2) 0.009(2)
C2 0.0325(14) 0.0160(17) 0.0358(15) 0.0002(13) 0.0156(12) -0.0037(14)
C3 0.0306(15) 0.029(2) 0.0364(16) 0.0051(14) 0.0083(12) -0.0006(15)
C4 0.0413(17) 0.0228(19) 0.0435(17) 0.0069(15) 0.0158(14) -0.0010(16)
C5 0.0415(18) 0.037(2) 0.058(2) 0.0110(18) 0.0117(16) -0.0003(18)
C6 0.058(2) 0.038(2) 0.061(2) 0.0204(18) 0.0173(17) 0.012(2)
C7 0.073(2) 0.019(2) 0.068(2) 0.0059(17) 0.0315(18) -0.0038(19)
C8 0.056(2) 0.0222(19) 0.0466(18) -0.0009(15) 0.0181(15) -0.0087(17)
C9 0.0386(15) 0.0198(18) 0.0378(16) -0.0030(13) 0.0196(12) -0.0024(15)
C10 0.0330(14) 0.0172(17) 0.0381(15) -0.0068(13) 0.0178(12) -0.0044(14)
C11 0.0298(14) 0.0202(17) 0.0346(15) -0.0021(13) 0.0124(12) -0.0013(14)
C12 0.0324(16) 0.0161(17) 0.0340(16) 0.0029(13) 0.0012(13) 0.0035(14)
C13 0.0329(15) 0.0201(17) 0.0318(15) 0.0028(13) 0.0097(12) 0.0001(14)
C14 0.0328(15) 0.0220(18) 0.0454(17) 0.0044(14) 0.0162(13) 0.0044(15)
C15 0.0309(15) 0.0199(18) 0.0388(16) 0.0042(14) 0.0124(12) 0.0069(14)
C16 0.0467(17) 0.0255(19) 0.0405(17) 0.0051(15) 0.0177(14) 0.0068(17)
C17 0.064(2) 0.034(2) 0.060(2) 0.0003(17) 0.0316(16) 0.0081(19)
C18A 0.050(3) 0.038(3) 0.057(3) -0.005(2) 0.023(2) 0.009(2)
C19 0.0588(15) 0.0464(16) 0.0606(15) 0.0053(15) 0.0363(12) 0.0049(15)
C19A 0.0588(15) 0.0464(16) 0.0606(15) 0.0053(15) 0.0363(12) 0.0049(15)
C20 0.0587(13) 0.0429(13) 0.0609(12) 0.0070(12) 0.0331(11) 0.0042(12)
C20A 0.0587(13) 0.0429(13) 0.0609(12) 0.0070(12) 0.0331(11) 0.0042(12)
C21 0.0561(14) 0.0391(14) 0.0578(14) 0.0072(13) 0.0333(11) 0.0049(13)
C21A 0.0561(14) 0.0391(14) 0.0578(14) 0.0072(13) 0.0333(11) 0.0049(13)
C22 0.065(2) 0.0193(19) 0.065(2) 0.0122(16) 0.0348(16) 0.0112(18)
C23 0.0267(14) 0.0172(17) 0.0509(18) -0.0069(14) 0.0126(13) -0.0065(14)
C24 0.0192(14) 0.0281(19) 0.0410(16) -0.0034(14) -0.0044(12) -0.0014(15)
C25 0.0156(13) 0.035(2) 0.0312(15) 0.0014(14) -0.0009(11) -0.0027(14)
C26 0.0202(13) 0.033(2) 0.0332(15) 0.0045(14) 0.0054(11) -0.0076(14)
C27 0.0290(15) 0.030(2) 0.0284(15) 0.0006(14) 0.0061(12) -0.0003(15)
C28 0.0385(17) 0.041(2) 0.0395(17) 0.0098(16) 0.0122(14) -0.0060(17)
C29 0.050(2) 0.048(2) 0.0364(18) 0.0177(17) 0.0031(15) 0.003(2)
C30 0.0343(18) 0.049(2) 0.0379(18) 0.0101(17) -0.0043(14) 0.0062(18)
C31 0.0228(14) 0.035(2) 0.0380(17) -0.0020(15) 0.0020(12) -0.0011(15)
C32 0.0223(13) 0.0288(19) 0.0266(14) -0.0012(13) 0.0031(11) -0.0027(14)
C33 0.0163(12) 0.0316(19) 0.0243(14) -0.0008(13) 0.0013(10) -0.0033(13)
C34 0.0225(14) 0.033(2) 0.0269(15) 0.0068(14) -0.0008(11) -0.0059(15)
C35 0.0226(14) 0.031(2) 0.0354(17) -0.0031(15) -0.0045(12) 0.0129(15)
C36 0.0239(14) 0.031(2) 0.0280(15) 0.0002(14) 0.0019(12) 0.0032(14)
C37 0.0414(17) 0.031(2) 0.0349(16) 0.0075(15) 0.0092(13) 0.0044(17)
C38 0.0319(15) 0.032(2) 0.0470(18) -0.0033(15) 0.0169(13) -0.0052(16)
C39 0.0504(19) 0.035(2) 0.081(2) 0.0056(19) 0.0344(17) -0.0092(19)
C40 0.054(2) 0.045(3) 0.110(3) -0.013(2) 0.0446(19) -0.025(2)
C41 0.0321(17) 0.058(3) 0.087(3) -0.026(2) 0.0218(17) -0.014(2)
C42 0.0232(15) 0.048(2) 0.056(2) -0.0168(18) 0.0079(14) -0.0074(17)
C43 0.0168(13) 0.0307(19) 0.0374(16) -0.0058(14) 0.0081(11) -0.0016(14)
C44 0.0151(12) 0.035(2) 0.0242(14) -0.0062(13) 0.0028(10) 0.0032(14)
C45 0.0161(13) 0.0277(19) 0.0304(15) 0.0045(14) 0.0017(11) 0.0027(13)
C46 0.0184(13) 0.038(2) 0.0272(15) -0.0007(14) 0.0030(11) -0.0055(14)
C47 0.0270(13) 0.0194(17) 0.0298(14) -0.0006(13) 0.0022(10) -0.0025(14)
C48 0.0384(15) 0.0172(17) 0.0356(15) 0.0067(13) 0.0197(12) 0.0011(15)
C49 0.0388(16) 0.0221(19) 0.0521(18) 0.0083(15) 0.0187(14) -0.0016(16)
C50 0.0350(15) 0.031(2) 0.0486(18) 0.0097(15) 0.0201(13) 0.0044(16)
C51 0.0534(19) 0.041(2) 0.088(2) 0.0181(19) 0.0453(17) 0.0035(19)
C52 0.0528(18) 0.064(3) 0.094(2) 0.025(2) 0.0529(17) 0.020(2)
C53 0.0519(18) 0.049(3) 0.072(2) 0.0121(19) 0.0367(16) 0.021(2)
C54 0.0487(18) 0.031(2) 0.0539(19) 0.0093(16) 0.0252(15) 0.0104(17)
C55 0.0358(15) 0.0266(19) 0.0349(16) 0.0075(14) 0.0141(12) 0.0061(15)
C56 0.0304(14) 0.0198(18) 0.0410(16) 0.0035(14) 0.0148(12) 0.0057(14)
C57 0.0289(14) 0.0191(18) 0.0465(17) 0.0008(14) 0.0159(13) 0.0029(14)
C58 0.0262(14) 0.0228(18) 0.0461(17) 0.0023(15) 0.0127(13) -0.0029(14)
C59 0.0262(14) 0.0173(17) 0.0427(16) 0.0025(14) 0.0101(12) -0.0016(14)
C60 0.0325(16) 0.028(2) 0.0439(18) 0.0026(15) 0.0056(14) -0.0102(16)
C61 0.0417(17) 0.028(2) 0.0450(18) 0.0033(15) 0.0160(14) -0.0003(16)
C62 0.056(2) 0.038(2) 0.053(2) 0.0093(18) 0.0123(17) -0.002(2)
C63 0.070(2) 0.046(3) 0.057(2) 0.0230(19) 0.0181(19) 0.009(2)
C64 0.078(2) 0.030(2) 0.070(2) 0.0071(18) 0.0428(18) -0.009(2)
C65 0.0489(17) 0.0243(19) 0.0525(18) 0.0012(15) 0.0255(15) -0.0080(17)
C66 0.0332(15) 0.0148(17) 0.0498(17) -0.0011(14) 0.0207(13) -0.0010(14)
C67 0.0282(14) 0.0162(17) 0.0458(17) -0.0004(14) 0.0150(12) -0.0008(14)
C68 0.0285(15) 0.0199(18) 0.0416(17) 0.0017(14) 0.0106(13) 0.0002(14)
C69 0.0314(15) 0.0183(18) 0.0507(18) -0.0015(15) 0.0143(13) 0.0012(15)
C70 0.0394(17) 0.046(3) 0.054(2) -0.0004(18) 0.0180(15) -0.0057(19)
C71 0.061(2) 0.079(3) 0.111(2) -0.016(2) 0.0241(19) 0.011(2)
C72 0.0364(19) 0.086(3) 0.099(3) 0.019(2) 0.0230(19) -0.005(2)
C73 0.109(4) 0.103(4) 0.100(4) -0.006(3) 0.013(3) 0.009(3)
C74 0.061(4) 0.086(5) 0.096(4) 0.043(4) 0.047(3) -0.007(4)
C75 0.084(5) 0.105(6) 0.108(5) -0.017(5) 0.023(4) 0.038(5)
C76 0.038(2) 0.087(4) 0.087(3) -0.002(3) 0.015(2) 0.009(3)
C77 0.080(3) 0.077(4) 0.149(4) -0.025(3) 0.033(3) -0.009(3)
C78 0.129(3) 0.106(4) 0.179(4) -0.044(3) 0.101(3) -0.017(3)

loop_
_atom_type_symbol
_atom_type_description
_atom_type_scat_dispersion_real
_atom_type_scat_dispersion_imag
_atom_type_scat_source
C C 0.0033 0.0016 'International Tables Vol C Tables 4.2.6.8 and 6.1.1.4'
H H 0.0000 0.0000 'International Tables Vol C Tables 4.2.6.8 and 6.1.1.4'
N N 0.0061 0.0033 'International Tables Vol C Tables 4.2.6.8 and 6.1.1.4'
O O 0.0106 0.0060 'International Tables Vol C Tables 4.2.6.8 and 6.1.1.4'
Tb Tb -0.1723 4.1537 'International Tables Vol C Tables 4.2.6.8 and 6.1.1.4'

loop_
_geom_angle_atom_site_label_1
_geom_angle_atom_site_label_2
_geom_angle_atom_site_label_3
_geom_angle
_geom_angle_site_symmetry_1
_geom_angle_site_symmetry_3
O1 Tb1 O2 52.80(6) . .
O1 Tb1 O19 74.37(7) . .
O1 Tb1 C1 26.62(7) . .
O2 Tb1 C1 26.22(7) . .
O4 Tb1 O1 150.79(7) . .
O4 Tb1 O2 146.68(7) . .
O4 Tb1 O8 75.45(7) . .
O4 Tb1 O11 87.29(8) . .
O4 Tb1 O14 121.09(8) . .
O4 Tb1 O19 76.44(7) . .
O4 Tb1 O22 82.75(8) . .
O4 Tb1 C1 161.29(8) . .
O8 Tb1 O1 130.78(7) . .
O8 Tb1 O2 78.27(7) . .
O8 Tb1 O11 132.12(8) . .
O8 Tb1 O14 76.30(7) . .
O8 Tb1 O19 142.09(8) . .
O8 Tb1 O22 79.58(8) . .
O8 Tb1 C1 104.46(8) . .
O11 Tb1 O1 82.04(8) . .
O11 Tb1 O2 125.81(8) . .
O11 Tb1 O19 70.71(8) . .
O11 Tb1 C1 105.24(8) . .
O14 Tb1 O1 82.37(7) . .
O14 Tb1 O2 70.88(7) . .
O14 Tb1 O11 75.41(7) . .
O14 Tb1 O19 140.96(7) . .
O14 Tb1 C1 76.21(8) . .
O19 Tb1 O2 115.08(7) . .
O19 Tb1 C1 94.37(8) . .
O22 Tb1 O1 89.44(8) . .
O22 Tb1 O2 72.59(8) . .
O22 Tb1 O11 142.75(8) . .
O22 Tb1 O14 139.42(7) . .
O22 Tb1 O19 72.07(7) . .
O22 Tb1 C1 78.89(9) . .
O5 Tb2 O16 83.01(8) . .
O5 Tb2 O17 72.03(7) . .
O5 Tb2 O20 142.03(8) . .
O5 Tb2 O21 139.28(7) . .
O5 Tb2 C58 76.76(8) . .
O7 Tb2 O5 73.12(8) . .
O7 Tb2 O16 97.81(7) . .
O7 Tb2 O17 136.59(8) . .
O7 Tb2 O20 144.45(8) . .
O7 Tb2 O21 75.88(7) . .
O7 Tb2 C58 118.89(8) . .
O10 Tb2 O5 74.67(8) . .
O10 Tb2 O7 111.86(8) . .
O10 Tb2 O13 75.45(8) . .
O10 Tb2 O16 134.93(8) . .
O10 Tb2 O17 82.71(8) . .
O10 Tb2 O20 88.98(8) . .
O10 Tb2 O21 142.71(8) . .
O10 Tb2 C58 109.38(9) . .
O13 Tb2 O5 128.58(8) . .
O13 Tb2 O7 80.62(8) . .
O13 Tb2 O16 144.88(7) . .
O13 Tb2 O17 142.32(7) . .
O13 Tb2 O20 77.17(8) . .
O13 Tb2 O21 69.87(7) . .
O13 Tb2 C58 153.50(9) . .
O16 Tb2 O17 53.02(6) . .
O16 Tb2 O20 85.21(8) . .
O16 Tb2 O21 75.71(7) . .
O16 Tb2 C58 26.11(7) . .
O17 Tb2 C58 26.92(7) . .
O20 Tb2 O17 72.06(8) . .
O20 Tb2 O21 70.58(7) . .
O20 Tb2 C58 76.89(9) . .
O21 Tb2 O17 117.62(7) . .
O21 Tb2 C58 96.28(8) . .
C1 O1 Tb1 94.39(17) . .
C1 O2 Tb1 93.48(17) . .
C12 O4 Tb1 149.5(2) . .
C12 O5 Tb2 139.5(2) . .
C24 O7 Tb2 140.59(19) . .
C24 O8 Tb1 149.55(19) . .
C35 O10 Tb2 171.4(2) . .
C35 O11 Tb1 120.22(18) . .
C47 O13 Tb2 141.4(2) . .
C47 O14 Tb1 145.2(2) . .
C58 O16 Tb2 96.04(19) . .
C58 O17 Tb2 91.38(17) . .
C73 O19 Tb1 127.9(5) . .
C70 O22 Tb1 143.1(2) . .
C70 N1 C71 120.1(3) . .
C70 N1 C72 123.3(4) . .
C72 N1 C71 116.6(3) . .
C73 N2 C75 124.3(9) . .
C74 N2 C73 117.3(9) . .
C74 N2 C75 118.4(9) . .
C76 N3 C77 123.1(4) . .
C76 N3 C78 121.2(4) . .
C78 N3 C77 115.7(4) . .
C79 N4 C80 126.3(5) . .
C79 N4 C81 108.8(5) . .
C81 N4 C80 124.9(5) . .
O1 C1 Tb1 58.99(15) . .
O1 C1 C2 120.1(2) . .
O2 C1 Tb1 60.30(15) . .
O2 C1 O1 119.1(3) . .
O2 C1 C2 120.8(2) . .
C2 C1 Tb1 175.3(2) . .
C19 C1B C17 124.3(7) . .
C3 C2 C1 120.4(3) . .
C3 C2 C11 119.3(3) . .
C11 C2 C1 120.3(3) . .
C2 C3 C4 121.7(3) . .
C3 C4 C5 121.1(3) . .
C3 C4 C9 119.3(3) . .
C5 C4 C9 119.6(3) . .
C6 C5 C4 121.3(3) . .
C5 C6 C7 118.8(3) . .
C8 C7 C6 121.7(3) . .
C7 C8 C9 121.6(3) . .
C8 C9 C4 116.8(3) . .
C8 C9 C10 124.0(3) . .
C10 C9 C4 119.2(3) . .
C9 C10 C23 121.5(3) . .
C11 C10 C9 119.3(3) . .
C11 C10 C23 119.1(3) . .
O3 C11 C2 120.2(3) . .
O3 C11 C10 118.6(2) . .
C10 C11 C2 121.2(3) . .
O4 C12 O5 123.7(3) . .
O4 C12 C13 119.4(3) . .
O5 C12 C13 116.9(3) . .
C14 C13 C12 122.5(3) . .
C22 C13 C12 119.7(3) . .
C22 C13 C14 117.6(3) . .
O6 C14 C13 119.6(3) . .
O6 C14 C15 117.8(3) . .
C15 C14 C13 122.5(3) . .
C14 C15 C16 118.8(3) . .
C14 C15 C23 120.2(3) . 2_646
C16 C15 C23 121.0(3) . 2_646
C15 C16 C17 121.6(3) . .
C15 C16 C21 117.9(4) . .
C15 C16 C21A 120.0(4) . .
C21 C16 C17 120.0(4) . .
C21A C16 C17 117.6(4) . .
C1B C17 C16 116.0(4) . .
C18A C17 C16 121.2(4) . .
C19A C18A C17 119.0(6) . .
C1B C19 C20 120.7(7) . .
C20A C19A C18A 120.6(7) . .
C19 C20 C21 120.1(7) . .
C19A C20A C21A 122.1(7) . .
C16 C21 C20 118.1(7) . .
C22 C21 C16 119.5(6) . .
C22 C21 C20 121.9(7) . .
C16 C21A C20A 118.8(7) . .
C22 C21A C16 116.5(6) . .
C22 C21A C20A 124.4(7) . .
C13 C22 C21 120.4(5) . .
C13 C22 C21A 122.2(4) . .
C15 C23 C10 116.1(2) 2_656 .
O7 C24 O8 123.9(3) . .
O7 C24 C25 119.0(3) . .
O8 C24 C25 117.2(3) . .
C26 C25 C24 119.3(3) . .
C26 C25 C34 119.6(2) . .
C34 C25 C24 121.1(3) . .
C25 C26 C27 121.2(3) . .
C26 C27 C32 118.8(3) . .
C28 C27 C26 121.8(3) . .
C28 C27 C32 119.3(3) . .
C29 C28 C27 121.9(3) . .
C28 C29 C30 119.6(3) . .
C31 C30 C29 120.4(3) . .
C30 C31 C32 121.9(3) . .
C31 C32 C27 116.7(3) . .
C33 C32 C27 119.8(2) . .
C33 C32 C31 123.4(3) . .
C32 C33 C46 121.1(2) . .
C34 C33 C32 118.7(3) . .
C34 C33 C46 120.1(3) . .
O9 C34 C25 120.9(2) . .
O9 C34 C33 117.5(3) . .
C33 C34 C25 121.5(3) . .
O10 C35 O11 121.5(3) . .
O10 C35 C36 120.3(3) . .
O11 C35 C36 118.2(3) . .
C37 C36 C35 119.3(3) . .
C37 C36 C45 118.9(3) . .
C45 C36 C35 121.8(3) . .
C36 C37 C38 122.0(3) . .
C37 C38 C39 121.8(3) . .
C37 C38 C43 118.4(3) . .
C43 C38 C39 119.8(3) . .
C40 C39 C38 120.3(4) . .
C39 C40 C41 120.0(4) . .
C42 C41 C40 121.9(3) . .
C41 C42 C43 120.8(3) . .
C38 C43 C42 117.1(3) . .
C44 C43 C38 120.3(2) . .
C44 C43 C42 122.4(3) . .
C43 C44 C46 121.4(2) . 4_475
C45 C44 C43 118.4(3) . .
C45 C44 C46 120.1(3) . 4_475
O12 C45 C36 120.9(2) . .
O12 C45 C44 118.2(3) . .
C44 C45 C36 120.8(3) . .
C33 C46 C44 114.4(2) . 4_676
O13 C47 O14 123.6(3) . .
O13 C47 C48 118.2(3) . .
O14 C47 C48 118.2(3) . .
C49 C48 C47 119.9(3) . .
C49 C48 C57 116.8(3) . .
C57 C48 C47 123.1(3) . .
C48 C49 C50 122.9(3) . .
C49 C50 C51 122.4(3) . .
C49 C50 C55 118.7(3) . .
C55 C50 C51 118.9(3) . .
C52 C51 C50 121.4(4) . .
C51 C52 C53 119.9(3) . .
C54 C53 C52 121.1(4) . .
C53 C54 C55 121.2(3) . .
C50 C55 C56 119.9(3) . .
C54 C55 C50 117.4(3) . .
C54 C55 C56 122.7(3) . .
C55 C56 C69 121.2(3) . .
C57 C56 C55 118.0(3) . .
C57 C56 C69 120.7(3) . .
O15 C57 C48 118.2(3) . .
C56 C57 O15 118.2(3) . .
C56 C57 C48 123.6(3) . .
O16 C58 Tb2 57.85(16) . .
O16 C58 O17 119.5(3) . .
O16 C58 C59 121.5(3) . .
O17 C58 Tb2 61.70(16) . .
O17 C58 C59 119.0(3) . .
C59 C58 Tb2 178.3(2) . .
C60 C59 C58 119.7(3) . .
C60 C59 C68 117.6(3) . .
C68 C59 C58 122.6(3) . .
C59 C60 C61 122.3(3) . .
C60 C61 C62 121.5(3) . .
C60 C61 C66 118.8(3) . .
C62 C61 C66 119.7(3) . .
C63 C62 C61 120.8(3) . .
C62 C63 C64 119.1(3) . .
C65 C64 C63 122.2(4) . .
C64 C65 C66 120.8(3) . .
C61 C66 C67 119.5(3) . .
C65 C66 C61 117.2(3) . .
C65 C66 C67 123.3(3) . .
C66 C67 C69 120.2(3) . 2_546
C68 C67 C66 118.4(3) . .
C68 C67 C69 121.4(3) . 2_546
O18 C68 C59 118.7(3) . .
C67 C68 O18 118.1(3) . .
C67 C68 C59 123.2(3) . .
C67 C69 C56 115.1(2) 2_556 .
O22 C70 N1 125.6(4) . .
O19 C73 N2 137.7(9) . .
O23 C76 N3 126.7(5) . .
O24 C79 N4 121.5(6) . .
O24A C79 O24 92.9(8) . .
O24A C79 N4 142.1(9) . .

loop_
_geom_bond_atom_site_label_1
_geom_bond_atom_site_label_2
_geom_bond_distance
_geom_bond_site_symmetry_2
Tb1 O1 2.452(2) .
Tb1 O2 2.482(2) .
Tb1 O4 2.326(2) .
Tb1 O8 2.3309(19) .
Tb1 O11 2.3649(19) .
Tb1 O14 2.362(2) .
Tb1 O19 2.473(2) .
Tb1 O22 2.360(2) .
Tb1 C1 2.852(3) .
Tb2 O5 2.355(2) .
Tb2 O7 2.3480(19) .
Tb2 O10 2.299(2) .
Tb2 O13 2.303(2) .
Tb2 O16 2.410(2) .
Tb2 O17 2.494(2) .
Tb2 O20 2.433(2) .
Tb2 O21 2.4591(19) .
Tb2 C58 2.831(3) .
O1 C1 1.282(3) .
O24 C79 1.174(7) .
O2 C1 1.263(3) .
O3 C11 1.361(3) .
O4 C12 1.254(4) .
O5 C12 1.271(4) .
O6 C14 1.368(4) .
O7 C24 1.248(4) .
O8 C24 1.271(4) .
O9 C34 1.362(3) .
O10 C35 1.250(4) .
O11 C35 1.275(4) .
O12 C45 1.366(4) .
O13 C47 1.262(4) .
O14 C47 1.264(4) .
O15 C57 1.389(4) .
O16 C58 1.253(3) .
O17 C58 1.282(3) .
O18 C68 1.381(3) .
O19 C73 1.170(7) .
O22 C70 1.248(4) .
O23 C76 1.207(6) .
N1 C70 1.292(4) .
N1 C71 1.441(5) .
N1 C72 1.438(5) .
N2 C73 1.350(8) .
N2 C74 1.249(11) .
N2 C75 1.405(13) .
N3 C76 1.311(5) .
N3 C77 1.445(6) .
N3 C78 1.439(6) .
N4 C79 1.336(6) .
N4 C80 1.443(6) .
N4 C81 1.440(4) .
C1 C2 1.491(4) .
C1B C17 1.389(8) .
C1B C19 1.348(11) .
C2 C3 1.376(4) .
C2 C11 1.420(4) .
C3 C4 1.394(4) .
C4 C5 1.410(4) .
C4 C9 1.429(4) .
C5 C6 1.363(4) .
C6 C7 1.390(5) .
C7 C8 1.355(4) .
C8 C9 1.411(4) .
C9 C10 1.428(4) .
C10 C11 1.384(4) .
C10 C23 1.527(4) .
C12 C13 1.497(4) .
C13 C14 1.422(4) .
C13 C22 1.369(4) .
C14 C15 1.370(4) .
C15 C16 1.403(4) .
C15 C23 1.524(4) 2_646
C16 C17 1.439(5) .
C16 C21 1.431(9) .
C16 C21A 1.430(9) .
C17 C18A 1.435(8) .
C18A C19A 1.397(11) .
C19 C20 1.357(11) .
C19A C20A 1.372(10) .
C20 C21 1.442(11) .
C20A C21A 1.445(11) .
C21 C22 1.377(9) .
C21A C22 1.423(9) .
C23 C15 1.524(4) 2_656
C24 C25 1.515(4) .
C25 C26 1.364(4) .
C25 C34 1.422(4) .
C26 C27 1.415(4) .
C27 C28 1.403(4) .
C27 C32 1.437(4) .
C28 C29 1.355(4) .
C29 C30 1.402(5) .
C30 C31 1.366(4) .
C31 C32 1.418(4) .
C32 C33 1.416(4) .
C33 C34 1.390(4) .
C33 C46 1.521(4) .
C35 C36 1.475(4) .
C36 C37 1.363(4) .
C36 C45 1.428(4) .
C37 C38 1.401(4) .
C38 C39 1.421(5) .
C38 C43 1.418(4) .
C39 C40 1.357(5) .
C40 C41 1.379(5) .
C41 C42 1.353(5) .
C42 C43 1.422(4) .
C43 C44 1.418(4) .
C44 C45 1.385(4) .
C44 C46 1.530(4) 4_475
C46 C44 1.530(4) 4_676
C47 C48 1.472(4) .
C48 C49 1.380(4) .
C48 C57 1.421(4) .
C49 C50 1.394(5) .
C50 C51 1.428(5) .
C50 C55 1.424(5) .
C51 C52 1.346(5) .
C52 C53 1.387(6) .
C53 C54 1.371(5) .
C54 C55 1.415(5) .
C55 C56 1.425(4) .
C56 C57 1.373(4) .
C56 C69 1.515(4) .
C58 C59 1.488(4) .
C59 C60 1.372(4) .
C59 C68 1.420(4) .
C60 C61 1.406(5) .
C61 C62 1.423(4) .
C61 C66 1.424(4) .
C62 C63 1.365(5) .
C63 C64 1.392(5) .
C64 C65 1.358(5) .
C65 C66 1.422(4) .
C66 C67 1.428(4) .
C67 C68 1.369(4) .
C67 C69 1.514(4) 2_546
C69 C67 1.514(4) 2_556
C79 O24A 1.161(8) .
